data_4134986
loop_
_publ_author_name
'L\"owe, Pawel'
'Feldt, Milica'
'W\"unsche, Marius A'
'Wilm, Lukas F. B.'
'Dielmann, Fabian'

_publ_section_title
;
 Oxophosphonium-Alkyne Cycloaddition Reactions: Reversible Formation of
 1,2-Oxaphosphetes and Six-membered Phosphorus Heterocycles.
;
_journal_issue 21
_journal_name_full 'Journal of the American Chemical Society'
_journal_page_first 9818
_journal_page_last 9826
_journal_paper_doi 10.1021/jacs.0c03494
_journal_volume 142
_journal_year 2020
_chemical_formula_moiety 'C62 H78 N6 O P, C F3 O3 S'
_chemical_formula_sum 'C63 H78 F3 N6 O4 P S'
_chemical_formula_weight 1103.34
_space_group_crystal_system triclinic
_space_group_IT_number 2
_space_group_name_Hall '-P 1'
_space_group_name_H-M_alt 'P -1'
_atom_sites_solution_hydrogens geom
_atom_sites_solution_primary dual
_audit_creation_date 2019-12-17
_audit_creation_method
;
Olex2 1.2
(compiled 2018.05.29 svn.r3508 for OlexSys, GUI svn.r5506)
;
_cell_angle_alpha 102.299(2)
_cell_angle_beta 91.505(2)
_cell_angle_gamma 90.837(2)
_cell_formula_units_Z 4
_cell_length_a 12.2651(7)
_cell_length_b 21.5126(12)
_cell_length_c 23.1911(13)
_cell_measurement_reflns_used 9990
_cell_measurement_temperature 100(2)
_cell_measurement_theta_max 26.43
_cell_measurement_theta_min 2.41
_cell_volume 5975.3(6)
_computing_cell_refinement 'SAINT v8.37A (Bruker, 2015)'
_computing_data_reduction 'SAINT v8.37A (Bruker, 2015)'
_computing_molecular_graphics 'Olex2 (Dolomanov et al., 2009)'
_computing_publication_material 'Olex2 (Dolomanov et al., 2009)'
_computing_structure_refinement 'ShelXL (Sheldrick, 2015)'
_computing_structure_solution 'XT (Sheldrick, 2015)'
_diffrn_ambient_temperature 100.0
_diffrn_measured_fraction_theta_full 0.975
_diffrn_measured_fraction_theta_max 0.971
_diffrn_measurement_device_type 'Bruker APEX-II CCD'
_diffrn_measurement_method '\f and \w scans'
_diffrn_radiation_type MoK\a
_diffrn_radiation_wavelength 0.71073
_diffrn_reflns_av_R_equivalents 0.0309
_diffrn_reflns_av_unetI/netI 0.0379
_diffrn_reflns_Laue_measured_fraction_full 0.975
_diffrn_reflns_Laue_measured_fraction_max 0.971
_diffrn_reflns_limit_h_max 15
_diffrn_reflns_limit_h_min -15
_diffrn_reflns_limit_k_max 26
_diffrn_reflns_limit_k_min -26
_diffrn_reflns_limit_l_max 29
_diffrn_reflns_limit_l_min -28
_diffrn_reflns_number 66815
_diffrn_reflns_point_group_measured_fraction_full 0.975
_diffrn_reflns_point_group_measured_fraction_max 0.971
_diffrn_reflns_theta_full 25.242
_diffrn_reflns_theta_max 26.446
_diffrn_reflns_theta_min 1.913
_exptl_absorpt_coefficient_mu 0.142
_exptl_absorpt_correction_T_max 1.0000
_exptl_absorpt_correction_T_min 0.8468
_exptl_absorpt_correction_type multi-scan
_exptl_absorpt_process_details
'SADABS-2016/2 (Bruker,2016/2) was used for absorption correction. wR2(int) was 0.1227 before and 0.0536 after correction. The Ratio of minimum to maximum transmission is 0.8468. The \l/2 correction factor is Not present.'
_exptl_crystal_colour colourless
_exptl_crystal_colour_primary colourless
_exptl_crystal_density_diffrn 1.226
_exptl_crystal_description block
_exptl_crystal_F_000 2352
_exptl_crystal_size_max 0.528
_exptl_crystal_size_mid 0.419
_exptl_crystal_size_min 0.362
_refine_diff_density_max 0.929
_refine_diff_density_min -0.824
_refine_diff_density_rms 0.069
_refine_ls_extinction_method none
_refine_ls_goodness_of_fit_ref 1.039
_refine_ls_hydrogen_treatment constr
_refine_ls_matrix_type full
_refine_ls_number_parameters 1524
_refine_ls_number_reflns 23915
_refine_ls_number_restraints 45
_refine_ls_restrained_S_all 1.040
_refine_ls_R_factor_all 0.0958
_refine_ls_R_factor_gt 0.0823
_refine_ls_shift/su_max 0.001
_refine_ls_shift/su_mean 0.000
_refine_ls_structure_factor_coef Fsqd
_refine_ls_weighting_details 'w=1/[\s^2^(Fo^2^)+(0.0691P)^2^+13.6714P] where P=(Fo^2^+2Fc^2^)/3'
_refine_ls_weighting_scheme calc
_refine_ls_wR_factor_gt 0.1954
_refine_ls_wR_factor_ref 0.2043
_reflns_Friedel_coverage 0.000
_reflns_number_gt 19867
_reflns_number_total 23915
_reflns_threshold_expression 'I > 2\s(I)'
_cod_data_source_file ja0c03494_si_002.cif
_cod_data_source_block compound2a
_cod_depositor_comments 'Adding full bibliography for 4134986--4134987.cif.'
_cod_database_code 4134986
_shelxl_version_number 2013-4
_shelx_space_group_comment
;
The symmetry employed for this shelxl refinement is uniquely defined
by the following loop, which should always be used as a source of
symmetry information in preference to the above space-group names.
They are only intended as comments.
;
_shelx_estimated_absorpt_t_max 0.950
_shelx_estimated_absorpt_t_min 0.929
_olex2_refinement_description
;
1. Others
 Fixed Sof: S2(0.8) F4(0.8) F5(0.8) F6(0.8) O6(0.8) O7(0.8) O8(0.8) C126(0.8)
 S2A(0.2) F4A(0.2) F5A(0.2) F6A(0.2) O6A(0.2) O7A(0.2) O8A(0.2) C1A(0.2)
 Fixed Uiso: H0AA(0.106) H0AB(0.106) H0AC(0.106) H1(0.033) H1AA(0.098)
 H1AB(0.098) H1AC(0.098) H4(0.043) H5(0.052) H6(0.051) H7(0.048) H8(0.041)
 H10(0.043) H11(0.044) H14(0.044) H15(0.048) H16(0.047) H18(0.05) H19A(0.073)
 H19B(0.073) H19C(0.073) H20A(0.095) H20B(0.095) H20C(0.095) H21(0.051)
 H22A(0.095) H22B(0.095) H22C(0.095) H23A(0.077) H23B(0.077) H23C(0.077)
 H26(0.053) H27(0.047) H28(0.047) H30(0.045) H31A(0.083) H31B(0.083)
 H31C(0.083) H32A(0.103) H32B(0.103) H32C(0.103) H33(0.054) H34A(0.098)
 H34B(0.098) H34C(0.098) H35A(0.089) H35B(0.089) H35C(0.089) H37(0.035)
 H38(0.035) H41(0.057) H42(0.061) H43(0.052) H45(0.046) H45A(0.046) H46A(0.076)
 H46B(0.076) H46C(0.076) H47A(0.104) H47B(0.104) H47C(0.104) H48(0.05)
 H49A(0.102) H49B(0.102) H49C(0.102) H50A(0.086) H50B(0.086) H50C(0.086)
 H53(0.056) H54(0.064) H55(0.057) H57(0.049) H58A(0.089) H58B(0.089)
 H58C(0.089) H59A(0.115) H59B(0.115) H59C(0.115) H60(0.052) H61A(0.092)
 H61B(0.092) H61C(0.092) H62A(0.08) H62B(0.08) H62C(0.08) H63(0.061) H66(0.112)
 H67(0.155) H68(0.139) H69(0.132) H70(0.105) H72(0.055) H73(0.051) H76(0.047)
 H77(0.052) H78(0.048) H80(0.047) H81A(0.109) H81B(0.109) H81C(0.109)
 H82A(0.073) H82B(0.073) H82C(0.073) H83(0.048) H84A(0.075) H84B(0.075)
 H84C(0.075) H85A(0.073) H85B(0.073) H85C(0.073) H88(0.046) H89(0.047)
 H90(0.047) H92(0.059) H93A(0.323) H93B(0.323) H93C(0.323) H94A(0.112)
 H94B(0.112) H94C(0.112) H95(0.061) H96A(0.103) H96B(0.103) H96C(0.103)
 H97A(0.108) H97B(0.108) H97C(0.108) H99(0.052) H100(0.05) H103(0.048)
 H104(0.054) H105(0.05) H107(0.059) H10A(0.127) H10B(0.127) H10C(0.127)
 H10D(0.088) H10E(0.088) H10F(0.088) H110(0.053) H11A(0.163) H11B(0.163)
 H11C(0.163) H11D(0.202) H11E(0.202) H11F(0.202) H115(0.069) H116(0.084)
 H117(0.085) H119(0.078) H12A(0.141) H12B(0.141) H12C(0.141) H12D(0.106)
 H12E(0.106) H12F(0.106) H122(0.054) H12G(0.087) H12H(0.087) H12I(0.087)
 H12J(0.105) H12K(0.105) H12L(0.105)
 Fixed X: H0AA(-0.0209) H0AB(0.0363) H0AC(0.0468) H1(0.3639) H1AA(0.2225)
 H1AB(0.1428) H1AC(0.0933) H4(0.5333) H5(0.6769) H6(0.7886) H7(0.7563)
 H8(0.613) H10(-0.0027) H11(0.0105) H14(0.359) H15(0.262) H16(0.1048) H18(-
 0.0357) H19A(-0.0945) H19B(-0.1452) H19C(-0.0445) H20A(0.064) H20B(-0.0431)
 H20C(0.0712) H21(0.3116) H22A(0.2921) H22B(0.3293) H22C(0.2087) H23A(0.473)
 H23B(0.4862) H23C(0.466) H26(0.2809) H27(0.2393) H28(0.1309) H30(0.0469) H31A(-
 0.1024) H31B(-0.1371) H31C(-0.0909) H32A(0.1173) H32B(-0.0017) H32C(0.0121)
 H33(0.2022) H34A(0.0999) H34B(0.1949) H34C(0.2069) H35A(0.3886) H35B(0.3691)
 H35C(0.3862) H37(0.5513) H38(0.4111) H41(0.1896) H42(0.0278) H43(0.0056)
 H45(0.2166) H45A(0.2071) H46A(0.0344) H46B(0.0981) H46C(0.1585) H47A(0.0836)
 H47B(0.0668) H47C(-0.0106) H48(0.4271) H49A(0.3758) H49B(0.4948) H49C(0.438)
 H50A(0.3178) H50B(0.4232) H50C(0.3064) H53(0.759) H54(0.7051) H55(0.5565)
 H57(0.3784) H58A(0.4864) H58B(0.3917) H58C(0.5081) H59A(0.3013) H59B(0.2678)
 H59C(0.3606) H60(0.6298) H61A(0.8107) H61B(0.8074) H61C(0.8296) H62A(0.6658)
 H62B(0.6567) H62C(0.5531) H63(0.8713) H66(0.4954) H67(0.4157) H68(0.5286)
 H69(0.7165) H70(0.7962) H72(0.7631) H73(0.5938) H76(0.2943) H77(0.3125)
 H78(0.4774) H80(0.7104) H81A(0.6075) H81B(0.7144) H81C(0.5986) H82A(0.6837)
 H82B(0.7965) H82C(0.7404) H83(0.5087) H84A(0.3022) H84B(0.3645) H84C(0.4163)
 H85A(0.415) H85B(0.3784) H85C(0.3013) H88(0.9887) H89(1.1438) H90(1.1345)
 H92(0.8939) H93A(1.1059) H93B(1.0608) H93C(0.9981) H94A(0.9795) H94B(0.9931)
 H94C(1.0918) H95(0.7178) H96A(0.8397) H96B(0.7106) H96C(0.7917) H97A(0.7737)
 H97B(0.7182) H97C(0.8482) H99(0.8743) H100(0.7738) H103(0.4594) H104(0.5597)
 H105(0.7466) H107(0.899) H10A(0.911) H10B(1.0197) H10C(0.9345) H10D(0.9039)
 H10E(1.0057) H10F(0.8946) H110(0.5757) H11A(0.3795) H11B(0.4175) H11C(0.4792)
 H11D(0.5238) H11E(0.4382) H11F(0.4106) H115(1.0906) H116(1.0048) H117(0.8531)
 H119(0.7524) H12A(0.6801) H12B(0.6447) H12C(0.7675) H12D(0.6471) H12E(0.5746)
 H12F(0.6101) H122(0.9842) H12G(1.04) H12H(1.1246) H12I(1.1538) H12J(1.1869)
 H12K(1.1561) H12L(1.0939)
 Fixed Y: H0AA(0.3668) H0AB(0.3122) H0AC(0.3131) H1(0.3339) H1AA(0.4352)
 H1AB(0.3818) H1AC(0.4447) H4(0.3089) H5(0.2781) H6(0.1958) H7(0.1422)
 H8(0.1722) H10(0.1685) H11(0.0781) H14(-0.011) H15(-0.0287) H16(0.0261)
 H18(0.123) H19A(0.0366) H19B(0.1018) H19C(0.0717) H20A(0.1731) H20B(0.2006)
 H20C(0.2044) H21(0.1122) H22A(-0.0211) H22B(0.0295) H22C(0.0313) H23A(0.0874)
 H23B(0.0768) H23C(0.017) H26(0.313) H27(0.4129) H28(0.4243) H30(0.2989)
 H31A(0.356) H31B(0.3242) H31C(0.281) H32A(0.4069) H32B(0.3953) H32C(0.4314)
 H33(0.1642) H34A(0.1912) H34B(0.1444) H34C(0.2191) H35A(0.2199) H35B(0.1449)
 H35C(0.1896) H37(0.365) H38(0.4459) H41(0.5513) H42(0.5421) H43(0.4666)
 H45(0.3738) H45A(0.351) H46A(0.3224) H46B(0.2852) H46C(0.3028) H47A(0.4434)
 H47B(0.3706) H47C(0.4004) H48(0.4561) H49A(0.5837) H49B(0.554) H49C(0.5649)
 H50A(0.4249) H50B(0.4656) H50C(0.4982) H53(0.2432) H54(0.1398) H55(0.1199)
 H57(0.2407) H58A(0.132) H58B(0.1693) H58C(0.2033) H59A(0.1728) H59B(0.1493)
 H59C(0.1133) H60(0.3838) H61A(0.3552) H61B(0.4123) H61C(0.3414) H62A(0.3471)
 H62B(0.4192) H62C(0.3719) H63(0.157) H66(0.1047) H67(0.0169) H68(-0.0518) H69(-
 0.0397) H70(0.0472) H72(0.3927) H73(0.4271) H76(0.321) H77(0.3908) H78(0.443)
 H80(0.4436) H81A(0.5358) H81B(0.5378) H81C(0.5186) H82A(0.4191) H82B(0.4391)
 H82C(0.3714) H83(0.2768) H84A(0.332) H84B(0.2869) H84C(0.3549) H85A(0.2086)
 H85B(0.1952) H85C(0.2346) H88(0.1863) H89(0.2219) H90(0.3082) H92(0.3972)
 H93A(0.4173) H93B(0.4669) H93C(0.4561) H94A(0.332) H94B(0.4072) H94C(0.3677)
 H95(0.2392) H96A(0.1466) H96B(0.1448) H96C(0.1339) H97A(0.3091) H97B(0.2475)
 H97C(0.2557) H99(0.0814) H100(0.161) H103(0.3272) H104(0.4097) H105(0.4021)
 H107(0.2619) H10A(0.3303) H10B(0.3319) H10C(0.3882) H10D(0.3611) H10E(0.3166)
 H10F(0.2863) H110(0.1857) H11A(0.2546) H11B(0.1983) H11C(0.2661) H11D(0.1604)
 H11E(0.1332) H11F(0.1954) H115(0.1061) H116(0.0166) H117(-0.0257) H119(0.0144)
 H12A(-0.0481) H12B(-0.0683) H12C(-0.078) H12D(0.0993) H12E(0.0365)
 H12F(0.0543) H122(0.2175) H12G(0.1578) H12H(0.2151) H12I(0.1441) H12J(0.1835)
 H12K(0.2535) H12L(0.2216)
 Fixed Z: H0AA(0.7133) H0AB(0.7398) H0AC(0.6714) H1(0.4396) H1AA(0.8002)
 H1AB(0.8156) H1AC(0.7997) H4(0.3706) H5(0.3075) H6(0.3201) H7(0.3954)
 H8(0.4588) H10(0.3562) H11(0.4048) H14(0.499) H15(0.578) H16(0.6056)
 H18(0.5247) H19A(0.5655) H19B(0.5997) H19C(0.6286) H20A(0.6367) H20B(0.6112)
 H20C(0.5802) H21(0.4208) H22A(0.3741) H22B(0.3365) H22C(0.3615) H23A(0.4722)
 H23B(0.4023) H23C(0.432) H26(0.2951) H27(0.3482) H28(0.4309) H30(0.4998)
 H31A(0.4302) H31B(0.4836) H31C(0.4248) H32A(0.5349) H32B(0.5578) H32C(0.5048)
 H33(0.3315) H34A(0.2539) H34B(0.2272) H34C(0.2296) H35A(0.2904) H35B(0.2833)
 H35C(0.3477) H37(0.7363) H38(0.749) H41(0.5959) H42(0.6422) H43(0.6993)
 H45(0.7434) H45A(0.7178) H46A(0.6681) H46B(0.7111) H46C(0.6562) H47A(0.7977)
 H47B(0.8021) H47C(0.7588) H48(0.604) H49A(0.5972) H49B(0.5897) H49C(0.6523)
 H50A(0.5163) H50B(0.5062) H50C(0.5132) H53(0.5565) H54(0.5577) H55(0.6103)
 H57(0.6882) H58A(0.7128) H58B(0.7512) H58C(0.7492) H59A(0.6045) H59B(0.6627)
 H59C(0.6219) H60(0.6365) H61A(0.6525) H61B(0.6181) H61C(0.5829) H62A(0.5132)
 H62B(0.5486) H62C(0.5421) H63(0.9076) H66(0.8958) H67(0.8258) H68(0.7658)
 H69(0.7731) H70(0.8393) H72(0.8266) H73(0.8769) H76(0.9817) H77(1.0723)
 H78(1.1026) H80(1.0113) H81A(1.0451) H81B(1.0866) H81C(1.1086) H82A(1.1267)
 H82B(1.1019) H82C(1.0739) H83(0.8795) H84A(0.8642) H84B(0.8119) H84C(0.843)
 H85A(0.9309) H85B(0.8626) H85C(0.9113) H88(0.7772) H89(0.835) H90(0.9143)
 H92(0.9603) H93A(0.9203) H93B(0.9756) H93C(0.9128) H94A(1.0202) H94B(1.0448)
 H94C(1.0123) H95(0.8065) H96A(0.7286) H96B(0.7367) H96C(0.7887) H97A(0.7474)
 H97B(0.7052) H97C(0.7097) H99(1.1447) H100(1.2134) H103(1.1822) H104(1.2421)
 H105(1.2551) H107(1.1912) H10A(1.1297) H10B(1.1697) H10C(1.1848) H10D(1.2928)
 H10E(1.2729) H10F(1.2903) H110(1.0968) H11A(1.1) H11B(1.048) H11C(1.0601)
 H11D(1.1855) H11E(1.1325) H11F(1.1809) H115(0.9435) H116(0.8906) H117(0.926)
 H119(1.0661) H12A(0.9485) H12B(1.008) H12C(0.9867) H12D(1.0441) H12E(1.0427)
 H12F(0.9822) H122(1.0569) H12G(1.1266) H12H(1.1265) H12I(1.0945) H12J(1.0023)
 H12K(1.0365) H12L(0.9756)
;
_olex2_submission_special_instructions 'No special instructions were received'

loop_
_space_group_symop_operation_xyz
'x, y, z'
'-x, -y, -z'

loop_
_atom_site_label
_atom_site_type_symbol
_atom_site_fract_x
_atom_site_fract_y
_atom_site_fract_z
_atom_site_U_iso_or_equiv
_atom_site_adp_type
_atom_site_occupancy
_atom_site_site_symmetry_order
_atom_site_calc_flag
_atom_site_refinement_flags_posn
_atom_site_refinement_flags_adp
_atom_site_refinement_flags_occupancy
_atom_site_disorder_assembly
_atom_site_disorder_group
P1 P 0.33199(5) 0.27087(3) 0.51862(3) 0.02031(15) Uani 1 1 d . . . . .
O1 O 0.44588(16) 0.22903(10) 0.50381(9) 0.0268(4) Uani 1 1 d . . . . .
N1 N 0.22969(19) 0.22580(11) 0.50754(10) 0.0239(5) Uani 1 1 d . . . . .
N2 N 0.1157(2) 0.21466(12) 0.41865(11) 0.0281(5) Uani 1 1 d . . . . .
N3 N 0.1272(2) 0.13427(11) 0.46176(11) 0.0291(5) Uani 1 1 d . . . . .
N4 N 0.32545(19) 0.31556(11) 0.58073(10) 0.0248(5) Uani 1 1 d . . . . .
N5 N 0.34417(19) 0.39590(11) 0.66737(10) 0.0231(5) Uani 1 1 d . . . . .
N6 N 0.47005(19) 0.32433(11) 0.65592(10) 0.0238(5) Uani 1 1 d . . . . .
C0AA C 0.043(2) 0.3396(12) 0.7113(14) 0.071(10) Uani 0.212(12) 1 d . . P A 2
H0AA H -0.0209 0.3668 0.7133 0.106 Uiso 0.212(12) 1 calc GR . P A 2
H0AB H 0.0363 0.3122 0.7398 0.106 Uiso 0.212(12) 1 calc GR . P A 2
H0AC H 0.0468 0.3131 0.6714 0.106 Uiso 0.212(12) 1 calc GR . P A 2
C1 C 0.3846(2) 0.30214(14) 0.46035(13) 0.0276(6) Uani 1 1 d . . . . .
H1 H 0.3639 0.3339 0.4396 0.033 Uiso 1 1 calc R . . . .
C1AA C 0.151(3) 0.4135(12) 0.7912(10) 0.065(7) Uani 0.212(12) 1 d . . P A 2
H1AA H 0.2225 0.4352 0.8002 0.098 Uiso 0.212(12) 1 calc GR . P A 2
H1AB H 0.1428 0.3818 0.8156 0.098 Uiso 0.212(12) 1 calc GR . P A 2
H1AC H 0.0933 0.4447 0.7997 0.098 Uiso 0.212(12) 1 calc GR . P A 2
C2 C 0.4655(2) 0.26186(14) 0.45831(12) 0.0273(6) Uani 1 1 d . . . . .
C3 C 0.5590(2) 0.24352(15) 0.42129(13) 0.0280(6) Uani 1 1 d . . . . .
C4 C 0.5784(3) 0.27493(16) 0.37594(15) 0.0358(7) Uani 1 1 d . . . . .
H4 H 0.5333 0.3089 0.3706 0.043 Uiso 1 1 calc R . . . .
C5 C 0.6639(3) 0.25661(19) 0.33854(15) 0.0433(8) Uani 1 1 d . . . . .
H5 H 0.6769 0.2781 0.3075 0.052 Uiso 1 1 calc R . . . .
C6 C 0.7299(3) 0.20778(19) 0.34583(15) 0.0421(8) Uani 1 1 d . . . . .
H6 H 0.7886 0.1958 0.3201 0.051 Uiso 1 1 calc R . . . .
C7 C 0.7109(3) 0.17620(17) 0.39044(16) 0.0397(8) Uani 1 1 d . . . . .
H7 H 0.7563 0.1422 0.3954 0.048 Uiso 1 1 calc R . . . .
C8 C 0.6258(3) 0.19408(16) 0.42800(14) 0.0341(7) Uani 1 1 d . . . . .
H8 H 0.6130 0.1722 0.4588 0.041 Uiso 1 1 calc R . . . .
C9 C 0.1663(2) 0.19416(13) 0.46415(13) 0.0245(6) Uani 1 1 d . . . . .
C10 C 0.0434(3) 0.16641(15) 0.38926(15) 0.0362(7) Uani 1 1 d . . . . .
H10 H -0.0027 0.1685 0.3562 0.043 Uiso 1 1 calc R . . . .
C11 C 0.0503(3) 0.11724(15) 0.41553(15) 0.0365(7) Uani 1 1 d . . . . .
H11 H 0.0105 0.0781 0.4048 0.044 Uiso 1 1 calc R . . . .
C12 C 0.1671(2) 0.09030(13) 0.49608(13) 0.0270(6) Uani 1 1 d . . . . .
C13 C 0.2623(2) 0.05752(14) 0.47810(14) 0.0299(6) Uani 1 1 d . . . . .
C14 C 0.2952(3) 0.01263(15) 0.50992(16) 0.0366(7) Uani 1 1 d . . . . .
H14 H 0.3590 -0.0110 0.4990 0.044 Uiso 1 1 calc R . . . .
C15 C 0.2373(3) 0.00185(16) 0.55668(16) 0.0404(8) Uani 1 1 d . . . . .
H15 H 0.2620 -0.0287 0.5780 0.048 Uiso 1 1 calc R . . . .
C16 C 0.1440(3) 0.03452(16) 0.57319(15) 0.0395(8) Uani 1 1 d . . . . .
H16 H 0.1048 0.0261 0.6056 0.047 Uiso 1 1 calc R . . . .
C17 C 0.1061(3) 0.07962(15) 0.54326(14) 0.0328(7) Uani 1 1 d . . . . .
C18 C 0.0017(3) 0.11553(18) 0.56143(16) 0.0418(8) Uani 1 1 d . . . . .
H18 H -0.0357 0.1230 0.5247 0.050 Uiso 1 1 calc R . . . .
C19 C -0.0778(3) 0.0780(2) 0.59151(18) 0.0486(9) Uani 1 1 d . . . . .
H19A H -0.0945 0.0366 0.5655 0.073 Uiso 1 1 calc GR . . . .
H19B H -0.1452 0.1018 0.5997 0.073 Uiso 1 1 calc GR . . . .
H19C H -0.0445 0.0717 0.6286 0.073 Uiso 1 1 calc GR . . . .
C20 C 0.0255(4) 0.1788(2) 0.6007(2) 0.0631(12) Uani 1 1 d . . . . .
H20A H 0.0640 0.1731 0.6367 0.095 Uiso 1 1 calc GR . . . .
H20B H -0.0431 0.2006 0.6112 0.095 Uiso 1 1 calc GR . . . .
H20C H 0.0712 0.2044 0.5802 0.095 Uiso 1 1 calc GR . . . .
C21 C 0.3254(3) 0.06790(19) 0.42557(17) 0.0424(8) Uani 1 1 d . . . . .
H21 H 0.3116 0.1122 0.4208 0.051 Uiso 1 1 calc R . . . .
C22 C 0.2854(3) 0.0230(3) 0.36950(18) 0.0637(12) Uani 1 1 d . . . . .
H22A H 0.2921 -0.0211 0.3741 0.095 Uiso 1 1 calc GR . . . .
H22B H 0.3293 0.0295 0.3365 0.095 Uiso 1 1 calc GR . . . .
H22C H 0.2087 0.0313 0.3615 0.095 Uiso 1 1 calc GR . . . .
C23 C 0.4487(3) 0.0617(2) 0.4337(2) 0.0513(10) Uani 1 1 d . . . . .
H23A H 0.4730 0.0874 0.4722 0.077 Uiso 1 1 calc GR . . . .
H23B H 0.4862 0.0768 0.4023 0.077 Uiso 1 1 calc GR . . . .
H23C H 0.4660 0.0170 0.4320 0.077 Uiso 1 1 calc GR . . . .
C24 C 0.1451(2) 0.27117(15) 0.39850(12) 0.0268(6) Uani 1 1 d . . . . .
C25 C 0.2062(3) 0.26262(18) 0.34712(14) 0.0360(7) Uani 1 1 d . . . . .
C26 C 0.2391(3) 0.3167(2) 0.32955(16) 0.0444(9) Uani 1 1 d . . . . .
H26 H 0.2809 0.3130 0.2951 0.053 Uiso 1 1 calc R . . . .
C27 C 0.2132(3) 0.37623(17) 0.36057(15) 0.0396(8) Uani 1 1 d . . . . .
H27 H 0.2393 0.4129 0.3482 0.047 Uiso 1 1 calc R . . . .
C28 C 0.1489(3) 0.38294(17) 0.41003(16) 0.0394(8) Uani 1 1 d . . . . .
H28 H 0.1309 0.4243 0.4309 0.047 Uiso 1 1 calc R . . . .
C29 C 0.1102(2) 0.32929(15) 0.42953(13) 0.0293(6) Uani 1 1 d . . . . .
C30 C 0.0308(3) 0.33354(17) 0.47838(15) 0.0373(7) Uani 1 1 d . . . . .
H30 H 0.0469 0.2989 0.4998 0.045 Uiso 1 1 calc R . . . .
C31 C -0.0853(3) 0.3227(2) 0.45188(18) 0.0556(10) Uani 1 1 d . . . . .
H31A H -0.1024 0.3560 0.4302 0.083 Uiso 1 1 calc GR . . . .
H31B H -0.1371 0.3242 0.4836 0.083 Uiso 1 1 calc GR . . . .
H31C H -0.0909 0.2810 0.4248 0.083 Uiso 1 1 calc GR . . . .
C32 C 0.0405(4) 0.3976(2) 0.5230(2) 0.0689(14) Uani 1 1 d . . . . .
H32A H 0.1173 0.4069 0.5349 0.103 Uiso 1 1 calc GR . . . .
H32B H -0.0017 0.3953 0.5578 0.103 Uiso 1 1 calc GR . . . .
H32C H 0.0121 0.4314 0.5048 0.103 Uiso 1 1 calc GR . . . .
C33 C 0.2338(3) 0.1966(2) 0.31118(15) 0.0451(9) Uani 1 1 d . . . . .
H33 H 0.2022 0.1642 0.3315 0.054 Uiso 1 1 calc R . . . .
C34 C 0.1790(4) 0.1870(3) 0.24997(17) 0.0653(13) Uani 1 1 d . . . . .
H34A H 0.0999 0.1912 0.2539 0.098 Uiso 1 1 calc GR . . . .
H34B H 0.1949 0.1444 0.2272 0.098 Uiso 1 1 calc GR . . . .
H34C H 0.2069 0.2191 0.2296 0.098 Uiso 1 1 calc GR . . . .
C35 C 0.3550(3) 0.1869(2) 0.30787(19) 0.0595(11) Uani 1 1 d . . . . .
H35A H 0.3886 0.2199 0.2904 0.089 Uiso 1 1 calc GR . . . .
H35B H 0.3691 0.1449 0.2833 0.089 Uiso 1 1 calc GR . . . .
H35C H 0.3862 0.1896 0.3477 0.089 Uiso 1 1 calc GR . . . .
C36 C 0.3781(2) 0.34247(13) 0.62964(11) 0.0207(5) Uani 1 1 d . . . . .
C37 C 0.4921(3) 0.36704(14) 0.70953(13) 0.0291(6) Uani 1 1 d . . . . .
H37 H 0.5513 0.3650 0.7363 0.035 Uiso 1 1 calc R . . . .
C38 C 0.4161(3) 0.41080(14) 0.71658(12) 0.0294(6) Uani 1 1 d . . . . .
H38 H 0.4111 0.4459 0.7490 0.035 Uiso 1 1 calc R . . . .
C39 C 0.2536(2) 0.43513(13) 0.65851(12) 0.0258(6) Uani 1 1 d . . . . .
C40 C 0.2690(3) 0.48026(15) 0.62407(13) 0.0343(7) Uani 1 1 d . . . . .
C41 C 0.1821(4) 0.52000(17) 0.61894(16) 0.0476(9) Uani 1 1 d . . . . .
H41 H 0.1896 0.5513 0.5959 0.057 Uiso 1 1 calc R . . . .
C42 C 0.0860(3) 0.51464(19) 0.64650(17) 0.0507(10) Uani 1 1 d . . . . .
H42 H 0.0278 0.5421 0.6422 0.061 Uiso 1 1 calc R . . . .
C43 C 0.0728(3) 0.46972(18) 0.68058(16) 0.0436(8) Uani 1 1 d . . . . .
H43 H 0.0056 0.4666 0.6993 0.052 Uiso 1 1 calc R . . . .
C44 C 0.1571(3) 0.42900(15) 0.68777(14) 0.0321(7) Uani 1 1 d . . . . .
C45 C 0.1437(3) 0.38004(16) 0.72535(15) 0.0386(8) Uani 1 1 d . . . . .
H45 H 0.2166 0.3738 0.7434 0.046 Uiso 0.788(12) 1 calc R . P A 1
H45A H 0.2071 0.3510 0.7178 0.046 Uiso 0.212(12) 1 calc R . P A 2
C46 C 0.1053(5) 0.3170(2) 0.6868(2) 0.0504(16) Uani 0.788(12) 1 d . . P A 1
H46A H 0.0344 0.3224 0.6681 0.076 Uiso 0.788(12) 1 calc GR . P A 1
H46B H 0.0981 0.2852 0.7111 0.076 Uiso 0.788(12) 1 calc GR . P A 1
H46C H 0.1585 0.3028 0.6562 0.076 Uiso 0.788(12) 1 calc GR . P A 1
C47 C 0.0636(7) 0.4005(3) 0.7755(3) 0.069(2) Uani 0.788(12) 1 d . . P A 1
H47A H 0.0836 0.4434 0.7977 0.104 Uiso 0.788(12) 1 calc GR . P A 1
H47B H 0.0668 0.3706 0.8021 0.104 Uiso 0.788(12) 1 calc GR . P A 1
H47C H -0.0106 0.4004 0.7588 0.104 Uiso 0.788(12) 1 calc GR . P A 1
C48 C 0.3739(3) 0.48634(17) 0.59249(15) 0.0417(8) Uani 1 1 d . . . . .
H48 H 0.4271 0.4561 0.6040 0.050 Uiso 1 1 calc R . . . .
C49 C 0.4252(4) 0.5533(2) 0.60944(19) 0.0677(13) Uani 1 1 d . . . . .
H49A H 0.3758 0.5837 0.5972 0.102 Uiso 1 1 calc GR . . . .
H49B H 0.4948 0.5540 0.5897 0.102 Uiso 1 1 calc GR . . . .
H49C H 0.4380 0.5649 0.6523 0.102 Uiso 1 1 calc GR . . . .
C50 C 0.3535(4) 0.4671(2) 0.52617(17) 0.0571(11) Uani 1 1 d . . . . .
H50A H 0.3178 0.4249 0.5163 0.086 Uiso 1 1 calc GR . . . .
H50B H 0.4232 0.4656 0.5062 0.086 Uiso 1 1 calc GR . . . .
H50C H 0.3064 0.4982 0.5132 0.086 Uiso 1 1 calc GR . . . .
C51 C 0.5385(2) 0.27270(14) 0.63064(12) 0.0267(6) Uani 1 1 d . . . . .
C52 C 0.6332(2) 0.28732(17) 0.60315(14) 0.0346(7) Uani 1 1 d . . . . .
C53 C 0.6948(3) 0.2359(2) 0.57628(16) 0.0466(9) Uani 1 1 d . . . . .
H53 H 0.7590 0.2432 0.5565 0.056 Uiso 1 1 calc R . . . .
C54 C 0.6639(3) 0.1744(2) 0.57790(18) 0.0533(11) Uani 1 1 d . . . . .
H54 H 0.7051 0.1398 0.5577 0.064 Uiso 1 1 calc R . . . .
C55 C 0.5744(3) 0.16251(18) 0.60829(17) 0.0476(9) Uani 1 1 d . . . . .
H55 H 0.5565 0.1199 0.6103 0.057 Uiso 1 1 calc R . . . .
C56 C 0.5090(3) 0.21187(15) 0.63640(14) 0.0344(7) Uani 1 1 d . . . . .
C57 C 0.4139(3) 0.19906(16) 0.67295(16) 0.0407(8) Uani 1 1 d . . . . .
H57 H 0.3784 0.2407 0.6882 0.049 Uiso 1 1 calc R . . . .
C58 C 0.4536(4) 0.1737(2) 0.72630(17) 0.0594(11) Uani 1 1 d . . . . .
H58A H 0.4864 0.1320 0.7128 0.089 Uiso 1 1 calc GR . . . .
H58B H 0.3917 0.1693 0.7512 0.089 Uiso 1 1 calc GR . . . .
H58C H 0.5081 0.2033 0.7492 0.089 Uiso 1 1 calc GR . . . .
C59 C 0.3284(4) 0.1547(3) 0.6374(2) 0.0768(16) Uani 1 1 d . . . . .
H59A H 0.3013 0.1728 0.6045 0.115 Uiso 1 1 calc GR . . . .
H59B H 0.2678 0.1493 0.6627 0.115 Uiso 1 1 calc GR . . . .
H59C H 0.3606 0.1133 0.6219 0.115 Uiso 1 1 calc GR . . . .
C60 C 0.6678(3) 0.35566(19) 0.60346(16) 0.0434(8) Uani 1 1 d . . . . .
H60 H 0.6298 0.3838 0.6365 0.052 Uiso 1 1 calc R . . . .
C61 C 0.7897(3) 0.3672(3) 0.61530(17) 0.0614(13) Uani 1 1 d . . . . .
H61A H 0.8107 0.3552 0.6525 0.092 Uiso 1 1 calc GR . . . .
H61B H 0.8074 0.4123 0.6181 0.092 Uiso 1 1 calc GR . . . .
H61C H 0.8296 0.3414 0.5829 0.092 Uiso 1 1 calc GR . . . .
C62 C 0.6328(3) 0.3752(2) 0.54687(19) 0.0536(10) Uani 1 1 d . . . . .
H62A H 0.6658 0.3471 0.5132 0.080 Uiso 1 1 calc GR . . . .
H62B H 0.6567 0.4192 0.5486 0.080 Uiso 1 1 calc GR . . . .
H62C H 0.5531 0.3719 0.5421 0.080 Uiso 1 1 calc GR . . . .
P2 P 0.74401(8) 0.22320(4) 0.98086(4) 0.0344(2) Uani 1 1 d . . . . .
O2 O 0.6340(2) 0.17860(12) 0.95549(11) 0.0511(7) Uani 1 1 d . . . . .
N7 N 0.7352(2) 0.29191(12) 0.97243(11) 0.0299(5) Uani 1 1 d . . . . .
N8 N 0.6309(2) 0.36314(13) 0.93091(11) 0.0308(6) Uani 1 1 d . . . . .
N9 N 0.7794(2) 0.33152(14) 0.88558(12) 0.0361(6) Uani 1 1 d . . . . .
N10 N 0.7684(2) 0.22749(12) 1.04815(11) 0.0295(5) Uani 1 1 d . . . . .
N11 N 0.7522(2) 0.20699(12) 1.14286(11) 0.0319(6) Uani 1 1 d . . . . .
N12 N 0.8423(2) 0.13709(12) 1.08236(11) 0.0333(6) Uani 1 1 d . . . . .
C63 C 0.8012(4) 0.16549(19) 0.92369(16) 0.0505(10) Uani 1 1 d . . . . .
H63 H 0.8713 0.1570 0.9076 0.061 Uiso 1 1 calc R . . . .
C64 C 0.7029(5) 0.13990(18) 0.91383(16) 0.0567(12) Uani 1 1 d . . . . .
C65 C 0.6531(6) 0.0852(2) 0.8731(2) 0.0760(16) Uani 1 1 d . . . . .
C66 C 0.5403(6) 0.0761(2) 0.8703(3) 0.093(2) Uani 1 1 d . . . . .
H66 H 0.4954 0.1047 0.8958 0.112 Uiso 1 1 calc R . . . .
C67 C 0.4926(8) 0.0236(3) 0.8289(3) 0.129(3) Uani 1 1 d . . . . .
H67 H 0.4157 0.0169 0.8258 0.155 Uiso 1 1 calc R . . . .
C68 C 0.5601(9) -0.0171(3) 0.7938(3) 0.116(3) Uani 1 1 d . . . . .
H68 H 0.5286 -0.0518 0.7658 0.139 Uiso 1 1 calc R . . . .
C69 C 0.6721(8) -0.0098(3) 0.7974(2) 0.110(3) Uani 1 1 d . . . . .
H69 H 0.7165 -0.0397 0.7731 0.132 Uiso 1 1 calc R . . . .
C70 C 0.7191(6) 0.0415(2) 0.83679(19) 0.087(2) Uani 1 1 d . . . . .
H70 H 0.7962 0.0472 0.8393 0.105 Uiso 1 1 calc R . . . .
C71 C 0.7162(2) 0.32378(15) 0.93096(13) 0.0279(6) Uani 1 1 d . . . . .
C72 C 0.7340(3) 0.37754(19) 0.85871(17) 0.0456(9) Uani 1 1 d . . . . .
H72 H 0.7631 0.3927 0.8266 0.055 Uiso 1 1 calc R . . . .
C73 C 0.6424(3) 0.39647(18) 0.88621(16) 0.0425(9) Uani 1 1 d . . . . .
H73 H 0.5938 0.4271 0.8769 0.051 Uiso 1 1 calc R . . . .
C74 C 0.5435(2) 0.36904(15) 0.97189(13) 0.0282(6) Uani 1 1 d . . . . .
C75 C 0.4475(3) 0.33379(15) 0.95367(14) 0.0319(7) Uani 1 1 d . . . . .
C76 C 0.3616(3) 0.34332(18) 0.99274(15) 0.0391(8) Uani 1 1 d . . . . .
H76 H 0.2943 0.3210 0.9817 0.047 Uiso 1 1 calc R . . . .
C77 C 0.3726(3) 0.38439(19) 1.04678(15) 0.0434(8) Uani 1 1 d . . . . .
H77 H 0.3125 0.3908 1.0723 0.052 Uiso 1 1 calc R . . . .
C78 C 0.4701(3) 0.41631(18) 1.06432(15) 0.0402(8) Uani 1 1 d . . . . .
H78 H 0.4774 0.4430 1.1026 0.048 Uiso 1 1 calc R . . . .
C79 C 0.5581(2) 0.41010(16) 1.02692(14) 0.0326(7) Uani 1 1 d . . . . .
C80 C 0.6645(3) 0.44565(17) 1.04662(16) 0.0394(8) Uani 1 1 d . . . . .
H80 H 0.7104 0.4436 1.0113 0.047 Uiso 1 1 calc R . . . .
C81 C 0.6444(4) 0.5158(2) 1.0742(3) 0.0730(15) Uani 1 1 d . . . . .
H81A H 0.6075 0.5358 1.0451 0.109 Uiso 1 1 calc GR . . . .
H81B H 0.7144 0.5378 1.0866 0.109 Uiso 1 1 calc GR . . . .
H81C H 0.5986 0.5186 1.1086 0.109 Uiso 1 1 calc GR . . . .
C82 C 0.7268(3) 0.41620(18) 1.09124(18) 0.0489(9) Uani 1 1 d . . . . .
H82A H 0.6837 0.4191 1.1267 0.073 Uiso 1 1 calc GR . . . .
H82B H 0.7965 0.4391 1.1019 0.073 Uiso 1 1 calc GR . . . .
H82C H 0.7404 0.3714 1.0739 0.073 Uiso 1 1 calc GR . . . .
C83 C 0.4342(3) 0.28768(17) 0.89444(15) 0.0396(8) Uani 1 1 d . . . . .
H83 H 0.5087 0.2768 0.8795 0.048 Uiso 1 1 calc R . . . .
C84 C 0.3739(4) 0.3181(2) 0.84935(16) 0.0502(9) Uani 1 1 d . . . . .
H84A H 0.3022 0.3320 0.8642 0.075 Uiso 1 1 calc GR . . . .
H84B H 0.3645 0.2869 0.8119 0.075 Uiso 1 1 calc GR . . . .
H84C H 0.4163 0.3549 0.8430 0.075 Uiso 1 1 calc GR . . . .
C85 C 0.3771(4) 0.22603(18) 0.90034(16) 0.0489(9) Uani 1 1 d . . . . .
H85A H 0.4150 0.2086 0.9309 0.073 Uiso 1 1 calc GR . . . .
H85B H 0.3784 0.1952 0.8626 0.073 Uiso 1 1 calc GR . . . .
H85C H 0.3013 0.2346 0.9113 0.073 Uiso 1 1 calc GR . . . .
C86 C 0.8819(2) 0.30068(16) 0.87118(13) 0.0318(7) Uani 1 1 d . . . . .
C87 C 0.8842(3) 0.25010(17) 0.82269(14) 0.0352(7) Uani 1 1 d . . . . .
C88 C 0.9841(3) 0.22117(18) 0.80990(14) 0.0383(8) Uani 1 1 d . . . . .
H88 H 0.9887 0.1863 0.7772 0.046 Uiso 1 1 calc R . . . .
C89 C 1.0764(3) 0.24236(18) 0.84395(15) 0.0391(8) Uani 1 1 d . . . . .
H89 H 1.1438 0.2219 0.8350 0.047 Uiso 1 1 calc R . . . .
C90 C 1.0704(3) 0.29366(18) 0.89123(15) 0.0392(8) Uani 1 1 d . . . . .
H90 H 1.1345 0.3082 0.9143 0.047 Uiso 1 1 calc R . . . .
C91 C 0.9734(3) 0.32418(16) 0.90559(14) 0.0343(7) Uani 1 1 d . . . . .
C92 C 0.9708(4) 0.38269(18) 0.95577(17) 0.0491(9) Uani 1 1 d . . . . .
H92 H 0.8939 0.3972 0.9603 0.059 Uiso 1 1 calc R . . . .
C93 C 1.0401(11) 0.4355(3) 0.9397(4) 0.215(7) Uani 1 1 d . . . . .
H93A H 1.1059 0.4173 0.9203 0.323 Uiso 1 1 calc GR . . . .
H93B H 1.0608 0.4669 0.9756 0.323 Uiso 1 1 calc GR . . . .
H93C H 0.9981 0.4561 0.9128 0.323 Uiso 1 1 calc GR . . . .
C94 C 1.0123(4) 0.3714(2) 1.0131(2) 0.0745(15) Uani 1 1 d . . . . .
H94A H 0.9795 0.3320 1.0202 0.112 Uiso 1 1 calc GR . . . .
H94B H 0.9931 0.4072 1.0448 0.112 Uiso 1 1 calc GR . . . .
H94C H 1.0918 0.3677 1.0123 0.112 Uiso 1 1 calc GR . . . .
C95 C 0.7845(3) 0.2283(2) 0.78283(17) 0.0508(10) Uani 1 1 d . . . . .
H95 H 0.7178 0.2392 0.8065 0.061 Uiso 1 1 calc R . . . .
C96 C 0.7813(4) 0.1571(3) 0.7569(2) 0.0685(13) Uani 1 1 d . . . . .
H96A H 0.8397 0.1466 0.7286 0.103 Uiso 1 1 calc GR . . . .
H96B H 0.7106 0.1448 0.7367 0.103 Uiso 1 1 calc GR . . . .
H96C H 0.7917 0.1339 0.7887 0.103 Uiso 1 1 calc GR . . . .
C97 C 0.7808(4) 0.2633(3) 0.73167(19) 0.0723(14) Uani 1 1 d . . . . .
H97A H 0.7737 0.3091 0.7474 0.108 Uiso 1 1 calc GR . . . .
H97B H 0.7182 0.2475 0.7052 0.108 Uiso 1 1 calc GR . . . .
H97C H 0.8482 0.2557 0.7097 0.108 Uiso 1 1 calc GR . . . .
C98 C 0.7861(2) 0.19173(14) 1.08666(12) 0.0271(6) Uani 1 1 d . . . . .
C99 C 0.8416(3) 0.11828(17) 1.13616(15) 0.0430(9) Uani 1 1 d . . . . .
H99 H 0.8743 0.0814 1.1447 0.052 Uiso 1 1 calc R . . . .
C100 C 0.7869(3) 0.16131(17) 1.17323(15) 0.0420(8) Uani 1 1 d . . . . .
H100 H 0.7738 0.1610 1.2134 0.050 Uiso 1 1 calc R . . . .
C101 C 0.6986(2) 0.26487(14) 1.16911(12) 0.0262(6) Uani 1 1 d . . . . .
C102 C 0.5855(3) 0.26772(15) 1.15964(13) 0.0310(6) Uani 1 1 d . . . . .
C103 C 0.5358(3) 0.32309(18) 1.18751(15) 0.0397(8) Uani 1 1 d . . . . .
H103 H 0.4594 0.3272 1.1822 0.048 Uiso 1 1 calc R . . . .
C104 C 0.5955(3) 0.37238(17) 1.22294(15) 0.0452(9) Uani 1 1 d . . . . .
H104 H 0.5597 0.4097 1.2421 0.054 Uiso 1 1 calc R . . . .
C105 C 0.7067(3) 0.36779(17) 1.23065(14) 0.0413(8) Uani 1 1 d . . . . .
H105 H 0.7466 0.4021 1.2551 0.050 Uiso 1 1 calc R . . . .
C106 C 0.7613(3) 0.31395(16) 1.20337(13) 0.0332(7) Uani 1 1 d . . . . .
C107 C 0.8852(3) 0.3078(2) 1.20798(18) 0.0492(9) Uani 1 1 d . . . . .
H107 H 0.8990 0.2619 1.1912 0.059 Uiso 1 1 calc R . . . .
C108 C 0.9422(4) 0.3423(3) 1.1700(2) 0.0845(18) Uani 1 1 d . . . . .
H10A H 0.9110 0.3303 1.1297 0.127 Uiso 1 1 calc GR . . . .
H10B H 1.0197 0.3319 1.1697 0.127 Uiso 1 1 calc GR . . . .
H10C H 0.9345 0.3882 1.1848 0.127 Uiso 1 1 calc GR . . . .
C109 C 0.9260(4) 0.3189(2) 1.27162(18) 0.0588(11) Uani 1 1 d . . . . .
H10D H 0.9039 0.3611 1.2928 0.088 Uiso 1 1 calc GR . . . .
H10E H 1.0057 0.3166 1.2729 0.088 Uiso 1 1 calc GR . . . .
H10F H 0.8946 0.2863 1.2903 0.088 Uiso 1 1 calc GR . . . .
C110 C 0.5214(3) 0.21290(18) 1.12144(16) 0.0440(8) Uani 1 1 d . . . . .
H110 H 0.5757 0.1857 1.0968 0.053 Uiso 1 1 calc R . . . .
C111 C 0.4423(6) 0.2349(3) 1.0786(3) 0.109(2) Uani 1 1 d . . . . .
H11A H 0.3795 0.2546 1.1000 0.163 Uiso 1 1 calc GR . . . .
H11B H 0.4175 0.1983 1.0480 0.163 Uiso 1 1 calc GR . . . .
H11C H 0.4792 0.2661 1.0601 0.163 Uiso 1 1 calc GR . . . .
C112 C 0.4689(7) 0.1719(4) 1.1583(3) 0.135(4) Uani 1 1 d . . . . .
H11D H 0.5238 0.1604 1.1855 0.202 Uiso 1 1 calc GR . . . .
H11E H 0.4382 0.1332 1.1325 0.202 Uiso 1 1 calc GR . . . .
H11F H 0.4106 0.1954 1.1809 0.202 Uiso 1 1 calc GR . . . .
C113 C 0.8886(3) 0.10144(15) 1.02958(14) 0.0354(7) Uani 1 1 d . . . . .
C114 C 0.9851(3) 0.12453(17) 1.01048(14) 0.0395(8) Uani 1 1 d . . . . .
C115 C 1.0258(4) 0.0910(2) 0.95805(16) 0.0576(11) Uani 1 1 d . . . . .
H115 H 1.0906 0.1061 0.9435 0.069 Uiso 1 1 calc R . . . .
C116 C 0.9761(5) 0.0377(2) 0.92714(19) 0.0698(15) Uani 1 1 d . . . . .
H116 H 1.0048 0.0166 0.8906 0.084 Uiso 1 1 calc R . . . .
C117 C 0.8844(5) 0.0132(2) 0.9477(2) 0.0705(16) Uani 1 1 d . . . . .
H117 H 0.8531 -0.0257 0.9260 0.085 Uiso 1 1 calc R . . . .
C118 C 0.8350(4) 0.04452(18) 1.00041(19) 0.0527(10) Uani 1 1 d . . . . .
C119 C 0.7354(4) 0.0171(2) 1.0243(2) 0.0651(13) Uani 1 1 d . . . . .
H119 H 0.7524 0.0144 1.0661 0.078 Uiso 1 1 calc R . . . .
C120 C 0.7040(5) -0.0505(2) 0.9886(3) 0.094(2) Uani 1 1 d . . . . .
H12A H 0.6801 -0.0481 0.9485 0.141 Uiso 1 1 calc GR . . . .
H12B H 0.6447 -0.0683 1.0080 0.141 Uiso 1 1 calc GR . . . .
H12C H 0.7675 -0.0780 0.9867 0.141 Uiso 1 1 calc GR . . . .
C121 C 0.6328(4) 0.0552(2) 1.0232(3) 0.0709(13) Uani 1 1 d . . . . .
H12D H 0.6471 0.0993 1.0441 0.106 Uiso 1 1 calc GR . . . .
H12E H 0.5746 0.0365 1.0427 0.106 Uiso 1 1 calc GR . . . .
H12F H 0.6101 0.0543 0.9822 0.106 Uiso 1 1 calc GR . . . .
C122 C 1.0417(3) 0.18495(18) 1.04594(17) 0.0451(8) Uani 1 1 d . . . . .
H122 H 0.9842 0.2175 1.0569 0.054 Uiso 1 1 calc R . . . .
C123 C 1.0948(4) 0.1745(2) 1.10355(19) 0.0578(11) Uani 1 1 d . . . . .
H12G H 1.0400 0.1578 1.1266 0.087 Uiso 1 1 calc GR . . . .
H12H H 1.1246 0.2151 1.1265 0.087 Uiso 1 1 calc GR . . . .
H12I H 1.1538 0.1441 1.0945 0.087 Uiso 1 1 calc GR . . . .
C124 C 1.1273(4) 0.2134(3) 1.0120(2) 0.0703(14) Uani 1 1 d . . . . .
H12J H 1.1869 0.1835 1.0023 0.105 Uiso 1 1 calc GR . . . .
H12K H 1.1561 0.2535 1.0365 0.105 Uiso 1 1 calc GR . . . .
H12L H 1.0939 0.2216 0.9756 0.105 Uiso 1 1 calc GR . . . .
S1 S 0.67669(7) 0.49814(4) 0.75910(3) 0.03153(18) Uani 1 1 d . . . . .
F1 F 0.86302(17) 0.55819(10) 0.75662(9) 0.0472(5) Uani 1 1 d . . . . .
F2 F 0.74199(18) 0.61504(9) 0.80712(11) 0.0516(5) Uani 1 1 d . . . . .
F3 F 0.82321(18) 0.54336(11) 0.84249(9) 0.0492(5) Uani 1 1 d . . . . .
O3 O 0.6421(2) 0.52049(12) 0.70780(11) 0.0449(6) Uani 1 1 d . . . . .
O4 O 0.7363(2) 0.43992(11) 0.74803(10) 0.0422(6) Uani 1 1 d . . . . .
O5 O 0.5969(2) 0.50176(12) 0.80403(10) 0.0424(6) Uani 1 1 d . . . . .
C125 C 0.7814(3) 0.55622(15) 0.79303(14) 0.0351(7) Uani 1 1 d . . . . .
S2 S 0.05848(13) -0.03167(6) 0.73971(5) 0.0366(3) Uani 0.8 1 d . . P B 1
F4 F 0.1261(8) 0.0842(2) 0.7833(4) 0.182(4) Uani 0.8 1 d . . P B 1
F5 F 0.2165(5) 0.0120(3) 0.8130(2) 0.133(2) Uani 0.8 1 d . . P B 1
F6 F 0.2391(5) 0.0265(5) 0.7269(4) 0.175(4) Uani 0.8 1 d . . P B 1
O6 O 0.0097(3) -0.00698(18) 0.69321(15) 0.0625(10) Uani 0.8 1 d . . P B 1
O7 O 0.1072(3) -0.09220(19) 0.72241(16) 0.0606(10) Uani 0.8 1 d . . P B 1
O8 O -0.0070(5) -0.0292(3) 0.7905(2) 0.0781(16) Uani 0.8 1 d . . P B 1
C126 C 0.1648(8) 0.0249(4) 0.7666(3) 0.093(3) Uani 0.8 1 d . . P B 1
S2A S 0.1222(6) -0.0381(3) 0.7382(2) 0.0467(12) Uani 0.2 1 d D . P C 2
F4A F 0.149(2) 0.0728(10) 0.8137(7) 0.137(10) Uani 0.2 1 d D U P C 2
F5A F 0.0511(19) 0.0746(9) 0.7353(10) 0.166(9) Uani 0.2 1 d D U P C 2
F6A F 0.2265(19) 0.0634(10) 0.7308(11) 0.134(11) Uani 0.2 1 d D U P C 2
O6A O 0.2440(19) -0.0476(9) 0.7654(8) 0.092(6) Uani 0.2 1 d . U P C 2
O7A O 0.1164(11) -0.0478(6) 0.6764(5) 0.050(3) Uani 0.2 1 d . U P C 2
O8A O 0.036(3) -0.0524(16) 0.7747(13) 0.121(10) Uani 0.2 1 d . U P C 2
C1A C 0.1379(18) 0.0492(14) 0.7559(9) 0.093(3) Uani 0.2 1 d D . P C 2

loop_
_atom_site_aniso_label
_atom_site_aniso_U_11
_atom_site_aniso_U_22
_atom_site_aniso_U_33
_atom_site_aniso_U_23
_atom_site_aniso_U_13
_atom_site_aniso_U_12
P1 0.0188(3) 0.0251(3) 0.0172(3) 0.0055(3) -0.0033(3) -0.0006(3)
O1 0.0247(10) 0.0337(11) 0.0232(10) 0.0090(8) -0.0003(8) 0.0046(8)
N1 0.0224(11) 0.0299(12) 0.0193(11) 0.0052(9) -0.0023(9) -0.0022(10)
N2 0.0289(13) 0.0281(12) 0.0261(13) 0.0044(10) -0.0149(10) 0.0024(10)
N3 0.0281(13) 0.0237(12) 0.0349(14) 0.0067(10) -0.0138(11) 0.0001(10)
N4 0.0205(11) 0.0272(12) 0.0253(12) 0.0026(10) -0.0015(9) -0.0001(9)
N5 0.0302(12) 0.0229(11) 0.0162(11) 0.0046(9) -0.0008(9) -0.0023(9)
N6 0.0248(12) 0.0280(12) 0.0183(11) 0.0059(9) -0.0057(9) -0.0046(9)
C0AA 0.058(15) 0.062(15) 0.10(2) 0.047(16) -0.030(15) -0.023(12)
C1 0.0263(14) 0.0278(14) 0.0290(15) 0.0066(12) 0.0034(12) -0.0020(11)
C1AA 0.079(19) 0.070(15) 0.056(13) 0.031(11) 0.012(12) 0.001(13)
C2 0.0277(14) 0.0331(15) 0.0207(14) 0.0064(12) -0.0055(11) -0.0080(12)
C3 0.0238(14) 0.0344(16) 0.0240(14) 0.0025(12) -0.0014(11) -0.0022(12)
C4 0.0335(16) 0.0409(18) 0.0346(17) 0.0111(14) 0.0052(14) 0.0019(14)
C5 0.0393(18) 0.061(2) 0.0325(18) 0.0152(16) 0.0089(15) -0.0006(17)
C6 0.0299(16) 0.061(2) 0.0316(17) 0.0006(16) 0.0054(14) 0.0011(16)
C7 0.0287(16) 0.0444(19) 0.044(2) 0.0058(15) 0.0004(14) 0.0065(14)
C8 0.0295(15) 0.0411(18) 0.0326(17) 0.0106(14) -0.0013(13) -0.0007(13)
C9 0.0211(13) 0.0254(14) 0.0262(14) 0.0040(11) -0.0029(11) 0.0047(11)
C10 0.0385(17) 0.0336(16) 0.0347(17) 0.0060(13) -0.0190(14) -0.0026(14)
C11 0.0350(17) 0.0314(16) 0.0415(18) 0.0067(14) -0.0181(14) -0.0030(13)
C12 0.0264(14) 0.0209(13) 0.0330(16) 0.0065(11) -0.0152(12) -0.0020(11)
C13 0.0256(14) 0.0275(15) 0.0384(17) 0.0117(13) -0.0060(13) -0.0010(12)
C14 0.0326(16) 0.0305(16) 0.049(2) 0.0153(14) -0.0043(15) 0.0053(13)
C15 0.046(2) 0.0304(16) 0.048(2) 0.0184(15) -0.0118(16) -0.0059(14)
C16 0.0443(19) 0.0409(18) 0.0344(18) 0.0121(14) -0.0068(15) -0.0101(15)
C17 0.0294(15) 0.0346(16) 0.0303(16) -0.0015(13) -0.0056(13) -0.0034(13)
C18 0.0436(19) 0.047(2) 0.0367(18) 0.0132(15) 0.0009(15) 0.0082(16)
C19 0.041(2) 0.056(2) 0.051(2) 0.0173(18) -0.0010(17) -0.0001(17)
C20 0.058(3) 0.047(2) 0.080(3) 0.002(2) 0.018(2) 0.004(2)
C21 0.0298(17) 0.052(2) 0.051(2) 0.0236(17) 0.0030(15) 0.0065(15)
C22 0.045(2) 0.107(4) 0.042(2) 0.022(2) 0.0063(18) 0.000(2)
C23 0.0310(18) 0.060(2) 0.066(3) 0.018(2) 0.0072(17) 0.0039(17)
C24 0.0224(13) 0.0423(17) 0.0165(13) 0.0093(12) -0.0092(11) -0.0002(12)
C25 0.0311(16) 0.057(2) 0.0219(15) 0.0141(14) -0.0057(12) 0.0040(15)
C26 0.0363(18) 0.070(3) 0.0321(18) 0.0243(18) -0.0040(14) -0.0061(17)
C27 0.0410(18) 0.049(2) 0.0377(18) 0.0329(16) -0.0145(15) -0.0145(15)
C28 0.0421(18) 0.0375(18) 0.0413(19) 0.0164(15) -0.0122(15) 0.0000(14)
C29 0.0316(15) 0.0335(16) 0.0257(15) 0.0143(12) -0.0089(12) 0.0028(12)
C30 0.0330(17) 0.0455(19) 0.0343(17) 0.0096(14) 0.0018(14) 0.0115(14)
C31 0.040(2) 0.079(3) 0.045(2) 0.007(2) -0.0042(17) -0.003(2)
C32 0.057(3) 0.071(3) 0.065(3) -0.017(2) 0.020(2) -0.012(2)
C33 0.0422(19) 0.062(2) 0.0287(17) 0.0030(16) -0.0004(15) 0.0060(17)
C34 0.063(3) 0.093(3) 0.032(2) -0.004(2) -0.0133(19) 0.015(2)
C35 0.048(2) 0.072(3) 0.049(2) -0.009(2) -0.0063(19) 0.008(2)
C36 0.0220(13) 0.0246(13) 0.0170(12) 0.0079(10) -0.0001(10) -0.0055(10)
C37 0.0352(16) 0.0320(15) 0.0191(14) 0.0049(12) -0.0083(12) -0.0073(13)
C38 0.0410(17) 0.0296(15) 0.0166(13) 0.0036(11) -0.0046(12) -0.0085(13)
C39 0.0333(15) 0.0251(14) 0.0185(13) 0.0036(11) -0.0008(11) 0.0017(12)
C40 0.0486(19) 0.0317(16) 0.0237(15) 0.0084(12) 0.0005(14) 0.0032(14)
C41 0.073(3) 0.0376(19) 0.0349(19) 0.0136(15) -0.0007(18) 0.0146(18)
C42 0.056(2) 0.050(2) 0.044(2) 0.0045(17) -0.0043(18) 0.0240(19)
C43 0.0412(19) 0.049(2) 0.0362(19) -0.0022(16) 0.0042(15) 0.0094(16)
C44 0.0360(16) 0.0315(16) 0.0263(15) 0.0000(12) 0.0040(13) 0.0004(13)
C45 0.0420(18) 0.0392(18) 0.0356(18) 0.0092(14) 0.0140(15) -0.0026(15)
C46 0.055(4) 0.039(3) 0.054(3) 0.002(2) 0.024(3) -0.006(2)
C47 0.098(6) 0.053(3) 0.057(4) 0.008(3) 0.049(4) 0.003(3)
C48 0.059(2) 0.0380(18) 0.0331(17) 0.0190(14) 0.0087(16) 0.0005(16)
C49 0.091(3) 0.065(3) 0.041(2) -0.002(2) 0.009(2) -0.029(3)
C50 0.079(3) 0.055(2) 0.036(2) 0.0054(17) 0.015(2) -0.021(2)
C51 0.0232(13) 0.0352(16) 0.0219(14) 0.0071(12) -0.0089(11) 0.0029(12)
C52 0.0228(14) 0.055(2) 0.0265(15) 0.0101(14) -0.0087(12) 0.0018(14)
C53 0.0276(16) 0.076(3) 0.0363(19) 0.0118(18) -0.0071(14) 0.0159(17)
C54 0.051(2) 0.064(3) 0.044(2) 0.0078(19) -0.0078(18) 0.033(2)
C55 0.060(2) 0.0381(19) 0.044(2) 0.0100(16) -0.0146(18) 0.0136(17)
C56 0.0373(17) 0.0364(17) 0.0298(16) 0.0094(13) -0.0129(13) 0.0028(14)
C57 0.047(2) 0.0301(16) 0.047(2) 0.0140(15) -0.0086(16) -0.0081(14)
C58 0.069(3) 0.077(3) 0.034(2) 0.019(2) -0.0074(19) 0.003(2)
C59 0.084(3) 0.102(4) 0.048(2) 0.033(3) -0.025(2) -0.053(3)
C60 0.0341(17) 0.060(2) 0.0351(18) 0.0084(16) 0.0027(14) -0.0125(16)
C61 0.044(2) 0.106(4) 0.0321(19) 0.011(2) -0.0008(16) -0.031(2)
C62 0.054(2) 0.054(2) 0.054(2) 0.0181(19) -0.0108(19) -0.0155(19)
P2 0.0516(5) 0.0305(4) 0.0229(4) 0.0094(3) -0.0015(4) 0.0103(4)
O2 0.0728(19) 0.0407(14) 0.0385(14) 0.0074(11) -0.0077(13) -0.0045(13)
N7 0.0361(14) 0.0352(14) 0.0209(12) 0.0111(10) 0.0015(10) 0.0101(11)
N8 0.0261(12) 0.0411(15) 0.0317(14) 0.0208(12) 0.0082(11) 0.0117(11)
N9 0.0302(13) 0.0552(17) 0.0328(14) 0.0290(13) 0.0118(11) 0.0188(12)
N10 0.0403(14) 0.0285(13) 0.0228(12) 0.0117(10) 0.0033(11) 0.0108(11)
N11 0.0417(15) 0.0335(14) 0.0249(13) 0.0142(11) 0.0070(11) 0.0135(11)
N12 0.0453(15) 0.0333(14) 0.0255(13) 0.0140(11) 0.0072(11) 0.0156(12)
C63 0.079(3) 0.044(2) 0.0299(18) 0.0097(15) -0.0003(19) 0.023(2)
C64 0.106(4) 0.0333(19) 0.0311(19) 0.0065(15) -0.003(2) 0.019(2)
C65 0.136(5) 0.045(2) 0.044(2) 0.0062(19) -0.028(3) 0.011(3)
C66 0.145(6) 0.045(3) 0.082(4) 0.002(2) -0.038(4) -0.001(3)
C67 0.206(9) 0.056(3) 0.112(5) -0.001(4) -0.076(6) -0.005(4)
C68 0.209(9) 0.040(3) 0.085(4) -0.009(3) -0.061(5) 0.007(4)
C69 0.216(9) 0.054(3) 0.053(3) -0.003(2) -0.050(4) 0.023(4)
C70 0.179(6) 0.045(2) 0.035(2) 0.0019(18) -0.022(3) 0.029(3)
C71 0.0290(15) 0.0365(16) 0.0227(14) 0.0152(12) 0.0044(12) 0.0094(12)
C72 0.0377(18) 0.067(2) 0.048(2) 0.0441(19) 0.0146(16) 0.0212(17)
C73 0.0351(17) 0.058(2) 0.048(2) 0.0388(18) 0.0122(15) 0.0185(16)
C74 0.0236(14) 0.0382(16) 0.0269(15) 0.0151(13) 0.0049(12) 0.0094(12)
C75 0.0315(16) 0.0378(17) 0.0276(15) 0.0093(13) 0.0033(13) 0.0042(13)
C76 0.0264(15) 0.053(2) 0.0380(18) 0.0093(16) 0.0044(14) -0.0029(14)
C77 0.0314(17) 0.063(2) 0.0342(18) 0.0068(16) 0.0099(14) 0.0065(16)
C78 0.0378(18) 0.050(2) 0.0301(17) 0.0024(15) 0.0031(14) 0.0111(15)
C79 0.0259(15) 0.0395(17) 0.0354(17) 0.0145(14) -0.0017(13) 0.0072(13)
C80 0.0306(16) 0.0452(19) 0.045(2) 0.0162(16) -0.0093(14) 0.0016(14)
C81 0.048(2) 0.043(2) 0.129(5) 0.025(3) -0.034(3) 0.0009(19)
C82 0.047(2) 0.046(2) 0.053(2) 0.0105(17) -0.0197(18) 0.0089(17)
C83 0.0420(19) 0.0457(19) 0.0300(17) 0.0052(14) 0.0047(14) 0.0020(15)
C84 0.066(3) 0.056(2) 0.0283(18) 0.0101(16) -0.0016(17) 0.000(2)
C85 0.065(3) 0.046(2) 0.0341(19) 0.0068(16) -0.0089(17) -0.0014(18)
C86 0.0275(15) 0.0493(19) 0.0247(15) 0.0197(14) 0.0065(12) 0.0143(13)
C87 0.0285(15) 0.055(2) 0.0255(15) 0.0163(14) 0.0004(12) 0.0070(14)
C88 0.0372(17) 0.051(2) 0.0244(16) 0.0031(14) 0.0004(13) 0.0093(15)
C89 0.0288(16) 0.056(2) 0.0312(17) 0.0054(15) 0.0010(13) 0.0182(15)
C90 0.0303(16) 0.054(2) 0.0307(17) 0.0044(15) -0.0048(13) 0.0086(15)
C91 0.0357(17) 0.0428(18) 0.0263(15) 0.0105(13) 0.0037(13) 0.0103(14)
C92 0.059(2) 0.046(2) 0.040(2) 0.0017(16) 0.0126(18) 0.0153(18)
C93 0.439(19) 0.050(3) 0.143(7) -0.027(4) 0.175(10) -0.051(7)
C94 0.081(3) 0.075(3) 0.050(3) -0.023(2) -0.022(2) 0.021(3)
C95 0.0321(18) 0.082(3) 0.037(2) 0.0109(19) -0.0042(15) 0.0022(18)
C96 0.055(3) 0.093(4) 0.050(3) 0.002(2) -0.010(2) -0.011(2)
C97 0.057(3) 0.124(4) 0.039(2) 0.027(3) -0.018(2) 0.010(3)
C98 0.0344(15) 0.0297(15) 0.0195(13) 0.0099(11) 0.0000(12) 0.0069(12)
C99 0.060(2) 0.0427(19) 0.0344(18) 0.0245(15) 0.0092(16) 0.0192(17)
C100 0.059(2) 0.0443(19) 0.0306(17) 0.0239(15) 0.0139(16) 0.0209(17)
C101 0.0304(15) 0.0318(15) 0.0188(13) 0.0095(11) 0.0035(11) 0.0075(12)
C102 0.0305(15) 0.0391(17) 0.0240(15) 0.0081(13) 0.0024(12) 0.0010(13)
C103 0.0327(17) 0.057(2) 0.0319(17) 0.0126(15) 0.0041(14) 0.0178(15)
C104 0.067(2) 0.0423(19) 0.0249(16) 0.0030(14) 0.0038(16) 0.0233(18)
C105 0.059(2) 0.0392(18) 0.0243(16) 0.0056(14) -0.0061(15) -0.0018(16)
C106 0.0364(17) 0.0445(18) 0.0204(14) 0.0118(13) -0.0032(12) -0.0001(14)
C107 0.0376(19) 0.066(3) 0.047(2) 0.0207(19) -0.0081(16) -0.0031(18)
C108 0.035(2) 0.150(6) 0.077(3) 0.045(4) -0.006(2) -0.016(3)
C109 0.051(2) 0.075(3) 0.045(2) 0.003(2) -0.0166(19) 0.019(2)
C110 0.044(2) 0.049(2) 0.0372(19) 0.0080(16) 0.0001(16) -0.0093(16)
C111 0.114(5) 0.091(4) 0.109(5) 0.004(4) -0.080(4) -0.016(4)
C112 0.199(8) 0.138(6) 0.061(3) 0.013(4) 0.011(4) -0.123(6)
C113 0.0500(19) 0.0295(16) 0.0266(16) 0.0049(12) -0.0021(14) 0.0162(14)
C114 0.047(2) 0.049(2) 0.0244(16) 0.0106(14) 0.0037(14) 0.0181(16)
C115 0.063(3) 0.080(3) 0.0284(19) 0.0067(19) 0.0015(18) 0.035(2)
C116 0.099(4) 0.072(3) 0.033(2) -0.002(2) -0.004(2) 0.046(3)
C117 0.119(4) 0.037(2) 0.047(2) -0.0090(18) -0.037(3) 0.030(3)
C118 0.068(3) 0.0365(19) 0.054(2) 0.0125(17) -0.023(2) 0.0129(18)
C119 0.072(3) 0.049(2) 0.077(3) 0.023(2) -0.030(3) 0.001(2)
C120 0.089(4) 0.051(3) 0.132(5) 0.001(3) -0.039(4) 0.012(3)
C121 0.075(3) 0.046(2) 0.091(4) 0.013(2) 0.003(3) 0.005(2)
C122 0.048(2) 0.049(2) 0.043(2) 0.0188(17) 0.0057(17) 0.0071(17)
C123 0.066(3) 0.058(3) 0.050(2) 0.0142(19) -0.014(2) -0.005(2)
C124 0.060(3) 0.084(3) 0.080(3) 0.048(3) 0.009(2) 0.006(2)
S1 0.0425(4) 0.0324(4) 0.0218(4) 0.0112(3) -0.0026(3) -0.0053(3)
F1 0.0402(11) 0.0549(13) 0.0466(12) 0.0103(10) 0.0104(9) -0.0044(9)
F2 0.0534(13) 0.0302(10) 0.0672(15) 0.0012(10) 0.0067(11) -0.0007(9)
F3 0.0518(12) 0.0599(13) 0.0332(11) 0.0057(9) -0.0131(9) -0.0041(10)
O3 0.0543(15) 0.0514(15) 0.0353(13) 0.0250(11) -0.0092(11) -0.0067(12)
O4 0.0650(16) 0.0316(12) 0.0310(12) 0.0092(10) -0.0031(11) 0.0003(11)
O5 0.0461(14) 0.0497(14) 0.0319(12) 0.0104(11) 0.0035(10) -0.0118(11)
C125 0.0386(17) 0.0347(17) 0.0322(17) 0.0077(13) 0.0037(14) 0.0015(14)
S2 0.0483(7) 0.0405(6) 0.0204(5) 0.0058(4) -0.0084(5) 0.0054(6)
F4 0.267(10) 0.040(2) 0.220(8) 0.006(4) -0.133(8) -0.026(4)
F5 0.139(4) 0.148(5) 0.127(4) 0.082(4) -0.098(4) -0.075(4)
F6 0.083(4) 0.270(10) 0.230(8) 0.191(9) -0.041(4) -0.080(5)
O6 0.090(3) 0.060(2) 0.0404(19) 0.0193(17) -0.0224(19) 0.005(2)
O7 0.066(2) 0.059(2) 0.053(2) 0.0025(18) -0.0089(18) 0.0224(19)
O8 0.097(4) 0.092(4) 0.044(2) 0.009(2) 0.012(2) 0.030(3)
C126 0.127(6) 0.086(5) 0.073(4) 0.045(4) -0.052(4) -0.040(5)
S2A 0.057(3) 0.049(3) 0.039(3) 0.023(2) -0.017(3) -0.004(3)
F4A 0.184(18) 0.109(15) 0.103(14) -0.015(12) 0.009(14) 0.034(13)
F5A 0.207(17) 0.149(15) 0.124(14) -0.010(12) -0.045(13) 0.086(14)
F6A 0.173(19) 0.139(17) 0.097(13) 0.041(13) 0.018(12) -0.039(14)
O6A 0.150(14) 0.077(10) 0.067(10) 0.050(9) 0.026(10) 0.055(10)
O7A 0.062(8) 0.054(7) 0.028(6) -0.003(5) -0.023(6) -0.002(6)
O8A 0.141(18) 0.156(18) 0.097(15) 0.094(14) 0.022(13) 0.000(14)
C1A 0.127(6) 0.086(5) 0.073(4) 0.045(4) -0.052(4) -0.040(5)

loop_
_atom_type_symbol
_atom_type_description
_atom_type_scat_dispersion_real
_atom_type_scat_dispersion_imag
_atom_type_scat_source
C C 0.0033 0.0016 'International Tables Vol C Tables 4.2.6.8 and 6.1.1.4'
H H 0.0000 0.0000 'International Tables Vol C Tables 4.2.6.8 and 6.1.1.4'
F F 0.0171 0.0103 'International Tables Vol C Tables 4.2.6.8 and 6.1.1.4'
N N 0.0061 0.0033 'International Tables Vol C Tables 4.2.6.8 and 6.1.1.4'
O O 0.0106 0.0060 'International Tables Vol C Tables 4.2.6.8 and 6.1.1.4'
P P 0.1023 0.0942 'International Tables Vol C Tables 4.2.6.8 and 6.1.1.4'
S S 0.1246 0.1234 'International Tables Vol C Tables 4.2.6.8 and 6.1.1.4'

loop_
_geom_angle_atom_site_label_1
_geom_angle_atom_site_label_2
_geom_angle_atom_site_label_3
_geom_angle
_geom_angle_site_symmetry_1
_geom_angle_site_symmetry_3
_geom_angle_publ_flag
O1 P1 C1 78.30(12) . . ?
O1 P1 C2 40.70(10) . . ?
N1 P1 O1 110.43(12) . . ?
N1 P1 N4 108.98(13) . . ?
N1 P1 C1 120.06(13) . . ?
N1 P1 C2 122.74(12) . . ?
N4 P1 O1 117.37(12) . . ?
N4 P1 C1 118.62(14) . . ?
N4 P1 C2 127.96(12) . . ?
C1 P1 C2 37.60(12) . . ?
C2 O1 P1 88.61(16) . . ?
C9 N1 P1 140.8(2) . . ?
C9 N2 C10 108.4(2) . . ?
C9 N2 C24 125.3(2) . . ?
C10 N2 C24 125.6(2) . . ?
C9 N3 C11 110.1(2) . . ?
C9 N3 C12 126.4(2) . . ?
C11 N3 C12 123.1(2) . . ?
C36 N4 P1 146.5(2) . . ?
C36 N5 C38 109.5(2) . . ?
C36 N5 C39 127.3(2) . . ?
C38 N5 C39 123.1(2) . . ?
C36 N6 C37 109.3(2) . . ?
C36 N6 C51 125.7(2) . . ?
C37 N6 C51 124.8(2) . . ?
C2 C1 P1 87.9(2) . . ?
O1 C2 P1 50.69(12) . . ?
O1 C2 C3 118.1(3) . . ?
C1 C2 P1 54.53(16) . . ?
C1 C2 O1 105.2(2) . . ?
C1 C2 C3 136.6(3) . . ?
C3 C2 P1 168.3(2) . . ?
C4 C3 C2 118.7(3) . . ?
C8 C3 C2 122.3(3) . . ?
C8 C3 C4 118.9(3) . . ?
C5 C4 C3 119.8(3) . . ?
C6 C5 C4 120.7(3) . . ?
C5 C6 C7 119.9(3) . . ?
C6 C7 C8 119.9(3) . . ?
C7 C8 C3 120.8(3) . . ?
N1 C9 N2 129.6(3) . . ?
N1 C9 N3 123.6(3) . . ?
N3 C9 N2 106.3(2) . . ?
C11 C10 N2 108.5(3) . . ?
C10 C11 N3 106.8(3) . . ?
C13 C12 N3 117.9(3) . . ?
C17 C12 N3 118.9(3) . . ?
C17 C12 C13 123.1(3) . . ?
C12 C13 C21 122.6(3) . . ?
C14 C13 C12 116.6(3) . . ?
C14 C13 C21 120.8(3) . . ?
C15 C14 C13 121.3(3) . . ?
C14 C15 C16 120.9(3) . . ?
C15 C16 C17 120.9(3) . . ?
C12 C17 C18 122.0(3) . . ?
C16 C17 C12 117.2(3) . . ?
C16 C17 C18 120.8(3) . . ?
C17 C18 C19 112.8(3) . . ?
C20 C18 C17 111.7(3) . . ?
C20 C18 C19 109.3(3) . . ?
C13 C21 C23 113.1(3) . . ?
C22 C21 C13 111.0(3) . . ?
C22 C21 C23 109.8(3) . . ?
C25 C24 N2 116.5(3) . . ?
C29 C24 N2 118.8(3) . . ?
C29 C24 C25 124.7(3) . . ?
C24 C25 C33 122.5(3) . . ?
C26 C25 C24 116.6(3) . . ?
C26 C25 C33 120.9(3) . . ?
C25 C26 C27 121.6(3) . . ?
C26 C27 C28 120.3(3) . . ?
C27 C28 C29 120.9(3) . . ?
C24 C29 C28 115.7(3) . . ?
C24 C29 C30 121.3(3) . . ?
C28 C29 C30 122.9(3) . . ?
C29 C30 C31 109.4(3) . . ?
C29 C30 C32 112.2(3) . . ?
C31 C30 C32 110.5(3) . . ?
C34 C33 C25 109.2(3) . . ?
C35 C33 C25 112.1(3) . . ?
C35 C33 C34 111.9(3) . . ?
N4 C36 N5 123.8(2) . . ?
N4 C36 N6 130.5(3) . . ?
N5 C36 N6 105.6(2) . . ?
C38 C37 N6 108.1(3) . . ?
C37 C38 N5 107.5(3) . . ?
C40 C39 N5 118.2(3) . . ?
C40 C39 C44 123.2(3) . . ?
C44 C39 N5 118.5(3) . . ?
C39 C40 C48 122.7(3) . . ?
C41 C40 C39 117.0(3) . . ?
C41 C40 C48 120.3(3) . . ?
C42 C41 C40 121.2(3) . . ?
C41 C42 C43 120.7(3) . . ?
C42 C43 C44 120.7(3) . . ?
C39 C44 C45 121.8(3) . . ?
C43 C44 C39 117.2(3) . . ?
C43 C44 C45 121.1(3) . . ?
C0AA C45 C1AA 111.5(16) . . ?
C0AA C45 C44 114.3(9) . . ?
C44 C45 C1AA 109.4(9) . . ?
C44 C45 C46 109.7(3) . . ?
C44 C45 C47 112.9(3) . . ?
C46 C45 C47 109.5(4) . . ?
C40 C48 C49 112.7(3) . . ?
C40 C48 C50 110.0(3) . . ?
C50 C48 C49 110.5(3) . . ?
C52 C51 N6 117.7(3) . . ?
C56 C51 N6 118.2(3) . . ?
C56 C51 C52 124.1(3) . . ?
C51 C52 C60 122.0(3) . . ?
C53 C52 C51 116.3(3) . . ?
C53 C52 C60 121.8(3) . . ?
C54 C53 C52 121.0(4) . . ?
C55 C54 C53 120.8(4) . . ?
C54 C55 C56 121.3(4) . . ?
C51 C56 C55 116.3(3) . . ?
C51 C56 C57 122.5(3) . . ?
C55 C56 C57 121.1(3) . . ?
C56 C57 C58 110.9(3) . . ?
C59 C57 C56 112.8(3) . . ?
C59 C57 C58 110.6(3) . . ?
C61 C60 C52 112.3(3) . . ?
C62 C60 C52 111.8(3) . . ?
C62 C60 C61 110.5(3) . . ?
O2 P2 C63 79.35(19) . . ?
O2 P2 C64 41.82(17) . . ?
N7 P2 O2 112.87(14) . . ?
N7 P2 N10 106.65(14) . . ?
N7 P2 C63 118.48(16) . . ?
N7 P2 C64 124.55(14) . . ?
N10 P2 O2 112.94(14) . . ?
N10 P2 C63 123.81(15) . . ?
N10 P2 C64 128.06(14) . . ?
C63 P2 C64 37.5(2) . . ?
C64 O2 P2 87.6(3) . . ?
C71 N7 P2 140.7(2) . . ?
C71 N8 C73 109.5(2) . . ?
C71 N8 C74 124.2(2) . . ?
C73 N8 C74 126.3(2) . . ?
C71 N9 C72 109.1(2) . . ?
C71 N9 C86 125.0(2) . . ?
C72 N9 C86 125.7(3) . . ?
C98 N10 P2 141.8(2) . . ?
C98 N11 C100 109.5(2) . . ?
C98 N11 C101 125.4(2) . . ?
C100 N11 C101 124.9(3) . . ?
C98 N12 C99 109.5(3) . . ?
C98 N12 C113 125.6(2) . . ?
C99 N12 C113 124.8(3) . . ?
C64 C63 P2 86.8(3) . . ?
O2 C64 P2 50.57(17) . . ?
O2 C64 C65 117.9(5) . . ?
C63 C64 P2 55.7(2) . . ?
C63 C64 O2 106.2(3) . . ?
C63 C64 C65 135.9(5) . . ?
C65 C64 P2 168.5(4) . . ?
C66 C65 C64 120.2(5) . . ?
C66 C65 C70 119.9(5) . . ?
C70 C65 C64 119.9(6) . . ?
C65 C66 C67 119.5(7) . . ?
C68 C67 C66 118.4(8) . . ?
C67 C68 C69 122.7(6) . . ?
C68 C69 C70 119.3(7) . . ?
C69 C70 C65 120.1(7) . . ?
N7 C71 N8 123.7(3) . . ?
N7 C71 N9 129.6(3) . . ?
N8 C71 N9 106.2(2) . . ?
C73 C72 N9 107.6(3) . . ?
C72 C73 N8 107.5(3) . . ?
C75 C74 N8 117.8(3) . . ?
C79 C74 N8 118.7(3) . . ?
C79 C74 C75 123.5(3) . . ?
C74 C75 C83 122.9(3) . . ?
C76 C75 C74 116.6(3) . . ?
C76 C75 C83 120.5(3) . . ?
C77 C76 C75 121.2(3) . . ?
C76 C77 C78 120.5(3) . . ?
C77 C78 C79 121.1(3) . . ?
C74 C79 C80 122.5(3) . . ?
C78 C79 C74 116.9(3) . . ?
C78 C79 C80 120.6(3) . . ?
C79 C80 C81 110.9(3) . . ?
C79 C80 C82 111.4(3) . . ?
C82 C80 C81 108.9(3) . . ?
C75 C83 C84 111.2(3) . . ?
C75 C83 C85 111.4(3) . . ?
C85 C83 C84 111.0(3) . . ?
C87 C86 N9 118.4(3) . . ?
C91 C86 N9 118.2(3) . . ?
C91 C86 C87 123.4(3) . . ?
C86 C87 C88 117.2(3) . . ?
C86 C87 C95 122.5(3) . . ?
C88 C87 C95 120.3(3) . . ?
C89 C88 C87 121.0(3) . . ?
C88 C89 C90 119.7(3) . . ?
C91 C90 C89 121.5(3) . . ?
C86 C91 C92 122.6(3) . . ?
C90 C91 C86 117.1(3) . . ?
C90 C91 C92 120.2(3) . . ?
C93 C92 C91 108.7(4) . . ?
C94 C92 C91 113.7(3) . . ?
C94 C92 C93 108.4(6) . . ?
C87 C95 C96 113.2(3) . . ?
C87 C95 C97 110.1(3) . . ?
C96 C95 C97 108.3(4) . . ?
N10 C98 N11 123.1(3) . . ?
N10 C98 N12 130.9(3) . . ?
N11 C98 N12 105.9(2) . . ?
C100 C99 N12 107.4(3) . . ?
C99 C100 N11 107.7(3) . . ?
C102 C101 N11 118.0(3) . . ?
C106 C101 N11 118.2(3) . . ?
C106 C101 C102 123.8(3) . . ?
C101 C102 C110 121.5(3) . . ?
C103 C102 C101 116.5(3) . . ?
C103 C102 C110 122.0(3) . . ?
C104 C103 C102 121.1(3) . . ?
C105 C104 C103 120.4(3) . . ?
C104 C105 C106 121.2(3) . . ?
C101 C106 C107 119.8(3) . . ?
C105 C106 C101 116.9(3) . . ?
C105 C106 C107 123.2(3) . . ?
C108 C107 C106 112.4(3) . . ?
C108 C107 C109 116.6(4) . . ?
C109 C107 C106 111.7(3) . . ?
C102 C110 C111 112.2(4) . . ?
C112 C110 C102 111.1(3) . . ?
C112 C110 C111 113.7(5) . . ?
C114 C113 N12 118.1(3) . . ?
C114 C113 C118 123.7(3) . . ?
C118 C113 N12 118.2(3) . . ?
C113 C114 C122 120.8(3) . . ?
C115 C114 C113 117.3(4) . . ?
C115 C114 C122 121.9(4) . . ?
C116 C115 C114 121.7(5) . . ?
C115 C116 C117 120.8(4) . . ?
C116 C117 C118 121.9(4) . . ?
C113 C118 C117 114.5(4) . . ?
C113 C118 C119 123.2(4) . . ?
C117 C118 C119 122.3(4) . . ?
C118 C119 C120 112.2(5) . . ?
C121 C119 C118 114.8(4) . . ?
C121 C119 C120 104.8(4) . . ?
C114 C122 C123 112.1(3) . . ?
C124 C122 C114 114.2(4) . . ?
C124 C122 C123 108.5(4) . . ?
O3 S1 O4 115.64(15) . . ?
O3 S1 O5 115.48(16) . . ?
O3 S1 C125 103.23(15) . . ?
O4 S1 O5 114.07(15) . . ?
O4 S1 C125 102.01(15) . . ?
O5 S1 C125 103.88(15) . . ?
F1 C125 S1 111.3(2) . . ?
F1 C125 F2 106.9(3) . . ?
F2 C125 S1 111.7(2) . . ?
F3 C125 S1 111.9(2) . . ?
F3 C125 F1 107.9(3) . . ?
F3 C125 F2 106.8(3) . . ?
O6 S2 O7 115.6(2) . . ?
O6 S2 O8 115.6(3) . . ?
O6 S2 C126 102.5(3) . . ?
O7 S2 O8 111.0(3) . . ?
O7 S2 C126 107.5(4) . . ?
O8 S2 C126 103.1(4) . . ?
F4 C126 S2 111.6(7) . . ?
F5 C126 S2 111.6(5) . . ?
F5 C126 F4 106.8(8) . . ?
F6 C126 S2 112.4(7) . . ?
F6 C126 F4 107.6(8) . . ?
F6 C126 F5 106.4(8) . . ?
O6A S2A C1A 92.6(10) . . ?
O7A S2A O6A 114.1(10) . . ?
O7A S2A O8A 125.4(15) . . ?
O7A S2A C1A 98.7(9) . . ?
O8A S2A O6A 112.8(13) . . ?
O8A S2A C1A 105.6(16) . . ?
F4A C1A S2A 112.4(17) . . ?
F5A C1A S2A 109.4(17) . . ?
F5A C1A F4A 109(2) . . ?
F6A C1A S2A 107.1(18) . . ?
F6A C1A F4A 108.2(19) . . ?
F6A C1A F5A 111.0(19) . . ?

loop_
_geom_bond_atom_site_label_1
_geom_bond_atom_site_label_2
_geom_bond_distance
_geom_bond_site_symmetry_2
_geom_bond_publ_flag
P1 O1 1.676(2) . ?
P1 N1 1.556(2) . ?
P1 N4 1.557(2) . ?
P1 C1 1.765(3) . ?
P1 C2 2.166(3) . ?
O1 C2 1.413(3) . ?
N1 C9 1.316(4) . ?
N2 C9 1.366(4) . ?
N2 C10 1.402(4) . ?
N2 C24 1.437(4) . ?
N3 C9 1.357(4) . ?
N3 C11 1.394(4) . ?
N3 C12 1.443(4) . ?
N4 C36 1.308(4) . ?
N5 C36 1.366(4) . ?
N5 C38 1.402(4) . ?
N5 C39 1.442(4) . ?
N6 C36 1.368(4) . ?
N6 C37 1.397(4) . ?
N6 C51 1.435(4) . ?
C0AA C45 1.49(2) . ?
C1 C2 1.322(4) . ?
C1AA C45 1.54(2) . ?
C2 C3 1.459(4) . ?
C3 C4 1.389(4) . ?
C3 C8 1.384(4) . ?
C4 C5 1.385(5) . ?
C5 C6 1.371(5) . ?
C6 C7 1.376(5) . ?
C7 C8 1.384(5) . ?
C10 C11 1.331(5) . ?
C12 C13 1.399(4) . ?
C12 C17 1.398(4) . ?
C13 C14 1.393(4) . ?
C13 C21 1.515(5) . ?
C14 C15 1.370(5) . ?
C15 C16 1.371(5) . ?
C16 C17 1.386(5) . ?
C17 C18 1.527(5) . ?
C18 C19 1.530(5) . ?
C18 C20 1.488(6) . ?
C21 C22 1.511(6) . ?
C21 C23 1.531(5) . ?
C24 C25 1.405(4) . ?
C24 C29 1.383(4) . ?
C25 C26 1.371(5) . ?
C25 C33 1.533(5) . ?
C26 C27 1.375(6) . ?
C27 C28 1.393(5) . ?
C28 C29 1.407(4) . ?
C29 C30 1.502(4) . ?
C30 C31 1.532(5) . ?
C30 C32 1.538(5) . ?
C33 C34 1.527(5) . ?
C33 C35 1.506(5) . ?
C37 C38 1.323(4) . ?
C39 C40 1.396(4) . ?
C39 C44 1.397(4) . ?
C40 C41 1.395(5) . ?
C40 C48 1.514(5) . ?
C41 C42 1.370(6) . ?
C42 C43 1.383(6) . ?
C43 C44 1.394(5) . ?
C44 C45 1.513(5) . ?
C45 C46 1.518(6) . ?
C45 C47 1.538(6) . ?
C48 C49 1.531(5) . ?
C48 C50 1.518(5) . ?
C51 C52 1.402(4) . ?
C51 C56 1.388(4) . ?
C52 C53 1.393(5) . ?
C52 C60 1.523(5) . ?
C53 C54 1.379(6) . ?
C54 C55 1.369(6) . ?
C55 C56 1.398(5) . ?
C56 C57 1.515(5) . ?
C57 C58 1.526(5) . ?
C57 C59 1.511(5) . ?
C60 C61 1.520(5) . ?
C60 C62 1.515(5) . ?
P2 O2 1.663(3) . ?
P2 N7 1.537(3) . ?
P2 N10 1.564(3) . ?
P2 C63 1.779(4) . ?
P2 C64 2.151(4) . ?
O2 C64 1.436(5) . ?
N7 C71 1.313(4) . ?
N8 C71 1.355(4) . ?
N8 C73 1.389(4) . ?
N8 C74 1.441(4) . ?
N9 C71 1.360(4) . ?
N9 C72 1.393(4) . ?
N9 C86 1.443(4) . ?
N10 C98 1.313(4) . ?
N11 C98 1.353(4) . ?
N11 C100 1.391(4) . ?
N11 C101 1.440(4) . ?
N12 C98 1.358(4) . ?
N12 C99 1.391(4) . ?
N12 C113 1.434(4) . ?
C63 C64 1.312(7) . ?
C64 C65 1.457(6) . ?
C65 C66 1.393(9) . ?
C65 C70 1.403(8) . ?
C66 C67 1.425(8) . ?
C67 C68 1.366(11) . ?
C68 C69 1.379(11) . ?
C69 C70 1.381(8) . ?
C72 C73 1.333(5) . ?
C74 C75 1.397(4) . ?
C74 C79 1.394(5) . ?
C75 C76 1.396(4) . ?
C75 C83 1.517(5) . ?
C76 C77 1.373(5) . ?
C77 C78 1.377(5) . ?
C78 C79 1.393(5) . ?
C79 C80 1.513(5) . ?
C80 C81 1.534(6) . ?
C80 C82 1.519(5) . ?
C83 C84 1.527(5) . ?
C83 C85 1.524(5) . ?
C86 C87 1.390(5) . ?
C86 C91 1.385(5) . ?
C87 C88 1.393(5) . ?
C87 C95 1.520(5) . ?
C88 C89 1.377(5) . ?
C89 C90 1.384(5) . ?
C90 C91 1.381(4) . ?
C91 C92 1.523(5) . ?
C92 C93 1.522(8) . ?
C92 C94 1.481(6) . ?
C95 C96 1.522(7) . ?
C95 C97 1.535(6) . ?
C99 C100 1.325(5) . ?
C101 C102 1.404(4) . ?
C101 C106 1.387(4) . ?
C102 C103 1.386(5) . ?
C102 C110 1.511(5) . ?
C103 C104 1.382(5) . ?
C104 C105 1.378(5) . ?
C105 C106 1.387(5) . ?
C106 C107 1.530(5) . ?
C107 C108 1.455(6) . ?
C107 C109 1.514(5) . ?
C110 C111 1.522(7) . ?
C110 C112 1.502(6) . ?
C113 C114 1.396(5) . ?
C113 C118 1.411(5) . ?
C114 C115 1.385(5) . ?
C114 C122 1.528(6) . ?
C115 C116 1.345(7) . ?
C116 C117 1.374(8) . ?
C117 C118 1.419(7) . ?
C118 C119 1.516(7) . ?
C119 C120 1.551(7) . ?
C119 C121 1.514(6) . ?
C122 C123 1.531(5) . ?
C122 C124 1.525(6) . ?
S1 O3 1.432(2) . ?
S1 O4 1.439(3) . ?
S1 O5 1.439(2) . ?
S1 C125 1.820(3) . ?
F1 C125 1.332(4) . ?
F2 C125 1.339(4) . ?
F3 C125 1.328(4) . ?
S2 O6 1.422(3) . ?
S2 O7 1.424(4) . ?
S2 O8 1.436(5) . ?
S2 C126 1.777(8) . ?
F4 C126 1.348(11) . ?
F5 C126 1.317(7) . ?
F6 C126 1.316(12) . ?
S2A O6A 1.64(2) . ?
S2A O7A 1.404(13) . ?
S2A O8A 1.44(3) . ?
S2A C1A 1.84(3) . ?
F4A C1A 1.332(18) . ?
F5A C1A 1.327(18) . ?
F6A C1A 1.308(18) . ?
